data_9012401
loop_
_publ_author_name
'Giester, G.'
'Lengauer, C. L.'
'Rieck, B.'

_publ_section_title
;
 The crystal structure of nesquehonite, MgCO3*3H2O, from Lavrion, Greece
;
_journal_name_full 'Mineralogy and Petrology'
_journal_page_first 153
_journal_page_last 163
_journal_paper_doi 10.1007/s007100070001
_journal_volume 70
_journal_year 2000
_chemical_compound_source 'Sounion, Lavrion mining district, Greece'
_chemical_formula_sum 'C H6 Mg O6'
_chemical_name_mineral Nesquehonite
_space_group_IT_number 14
_symmetry_space_group_name_Hall '-P 2yn'
_symmetry_space_group_name_H-M 'P 1 21/n 1'
_cell_angle_alpha 90
_cell_angle_beta 90.41
_cell_angle_gamma 90
_cell_length_a 7.701
_cell_length_b 5.365
_cell_length_c 12.126
_cell_formula_units_Z 4
_cell_volume 500.983
_database_code_amcsd 0014644
_exptl_crystal_density_diffrn 1.834
_cod_original_formula_sum 'Mg C O6 H6'
_cod_database_code 9012401

loop_
_space_group_symop_operation_xyz
x,y,z
1/2+x,1/2-y,1/2+z
1/2-x,1/2+y,1/2-z
-x,-y,-z

loop_
_atom_site_aniso_label
_atom_site_aniso_U_11
_atom_site_aniso_U_22
_atom_site_aniso_U_33
_atom_site_aniso_U_12
_atom_site_aniso_U_13
_atom_site_aniso_U_23
Mg 0.02320 0.01210 0.01400 -0.00004 0.00040 -0.00021
C 0.02150 0.01410 0.01520 0.00090 0.00040 -0.00060
O1 0.02450 0.02890 0.03080 -0.00700 0.00460 0.00540
O2 0.02330 0.05350 0.02370 0.00560 -0.00210 0.00010
O3 0.04760 0.01250 0.01880 0.00120 0.00050 -0.00070
O4 0.03510 0.01480 0.01390 -0.00080 0.00120 -0.00050
O5 0.03270 0.01460 0.01410 0.00110 0.00110 0.00200
O6 0.05080 0.03930 0.02460 0.00030 0.00240 -0.00200

loop_
_atom_site_label
_atom_site_fract_x
_atom_site_fract_y
_atom_site_fract_z
_atom_site_U_iso_or_equiv
Mg 0.25174 0.08904 0.14970 0.01641
C 0.24400 0.13800 0.40863 0.01690
O1 0.52293 0.09240 0.15188 0.02800
O2 0.98342 0.09480 0.14742 0.03350
O3 0.25980 0.41104 0.06205 0.02630
O4 0.24401 0.20669 0.30691 0.02130
O5 0.25136 0.81644 0.02004 0.02050
O6 0.28030 0.34980 0.83840 0.03820
H1 0.58200 0.15300 0.10000 0.04300
H2 0.57500 -0.03300 0.15800 0.06700
H3 0.92000 0.15500 0.09300 0.04700
H4 0.92500 0.11400 0.20600 0.03900
H5 0.17700 0.31300 0.82900 0.04000
H6 0.27300 0.37800 0.90400 0.06300

loop_
_cod_related_entry_id
_cod_related_entry_database
_cod_related_entry_code
1 AMCSD 0014644
